data_2101692
loop_
_publ_author_name
'Schofield, P. F.'
'Knight, K. S.'
'Redfern, S. A. T.'
'Cressey, G.'

_publ_section_title
;
 Distortion Characteristics Across the Structural Phase Transition in
 (Cu~1{-~<i>x</i>}Zn~<i>x~</i>)WO~4~
;
_journal_issue 1
_journal_name_full 'Acta Crystallographica Section B'
_journal_page_first 102
_journal_page_last 112
_journal_paper_doi 10.1107/S0108768196010403
_journal_volume 53
_journal_year 1997
_chemical_formula_sum 'Cu O4 W'
_chemical_formula_weight 311.4
_space_group_IT_number 2
_space_group_name_Hall '-P 1'
_space_group_name_H-M_alt 'P -1'
_symmetry_cell_setting triclinic
_symmetry_space_group_name_Hall '-P 1'
_symmetry_space_group_name_H-M 'P -1'
_cell_angle_alpha 88.3530(16)
_cell_angle_beta 92.5081(14)
_cell_angle_gamma 97.2047(15)
_cell_formula_units_Z 2
_cell_length_a 4.70953(16)
_cell_length_b 5.84516(14)
_cell_length_c 4.88492(8)
_cell_volume 133.246(6)
_diffrn_radiation_probe neutron
_diffrn_radiation_type neutron
_diffrn_radiation_wavelength 1.227
_cod_data_source_file ha0150.cif
_cod_data_source_block 0
_cod_original_cell_volume 133.246(7)
_cod_original_formula_sum 'Cu1 O4 W1'
_cod_database_code 2101692

loop_
_space_group_symop_id
_space_group_symop_operation_xyz
1 x,y,z
2 -x,-y,-z

loop_
_atom_site_label
_atom_site_fract_x
_atom_site_fract_y
_atom_site_fract_z
Cu 0.5065(5) 0.6608(4) 0.2555(6)
W -0.0225(7) 0.1729(5) 0.2447(8)
O1 0.2635(6) 0.3802(5) 0.4015(6)
O2 0.2175(6) 0.9090(5) 0.4465(6)
O3 0.7527(7) 0.3567(5) 0.0745(7)
O4 0.7845(6) 0.8778(5) 0.0729(7)

loop_
_geom_bond_atom_site_label_1
_geom_bond_atom_site_label_2
_geom_bond_site_symmetry_2
_geom_bond_distance
_geom_bond_publ_flag
Zn O2 . 2.348(4) no
Zn O1 . 2.010(3) no
Zn O3 . 2.446(4) no
Zn O4 . 1.934(4) no
Zn O1 2_666 1.980(4) no
Zn O3 2_665 1.976(4) no
W O1 . 1.850(3) no
W O2 1_545 2.209(4) no
W O3 1_455 1.768(5) no
W O4 1_445 2.032(5) no
W O2 2_566 1.822(4) no
W O4 2_665 2.003(5) no
